data_8101134
loop_
_publ_author_name
'Morsali, Ali'
'Mahjoub, Ali Reza'

_publ_section_title
;Crystal structure of meso nitrato-O,O'-bis(1,10-phenantroline)
 isothiocyanatolead
(II), C~25~H~16~N~6~O~3~PbS
;
_journal_issue 4
_journal_name_full 'Zeitschrift f\"ur Kristallographie - New Crystal Structures'
_journal_page_first 601
_journal_page_last 602
_journal_volume 216
_journal_year 2001
_chemical_formula_moiety 'C25 H16 N6 O3 Pb S '
_chemical_formula_sum 'C25 H16 N6 O3 Pb S'
_chemical_formula_weight 687.69
_chemical_melting_point 220
_space_group_IT_number 2
_symmetry_cell_setting triclinic
_symmetry_space_group_name_Hall '-P 1'
_symmetry_space_group_name_H-M 'P -1'
_cell_angle_alpha 72.78(4)
_cell_angle_beta 84.75(4)
_cell_angle_gamma 76.35(3)
_cell_formula_units_Z 2
_cell_length_a 8.398(4)
_cell_length_b 9.743(4)
_cell_length_c 16.006(9)
_cell_measurement_temperature 293(2)
_cell_volume 1215.3(10)
_diffrn_ambient_temperature 293(2)
_exptl_crystal_density_diffrn 1.879
_refine_ls_R_factor_obs 0.0407
_refine_ls_wR_factor_obs 0.1024
_cod_depositor_comments
;
The following automatic conversions were performed:
'_symmetry_cell_setting' value 'Triclinic' changed to 'triclinic'
according to '/home/saulius/struct/CIF-dictionaries/cif_core.dic'
dictionary named 'cif_core.dic' version 2.4.1 from 2010-06-29.

Automatic conversion script
Id: cif_fix_enum 1527 2010-12-29 10:47:43Z saulius 
;
_cod_original_formula_sum 'C25 H16 N6 O3 Pb S '
_cod_database_code 8101134

loop_
_symmetry_equiv_pos_as_xyz
'x, y, z'
'-x, -y, -z'

loop_
_atom_site_aniso_label
_atom_site_aniso_U_11
_atom_site_aniso_U_22
_atom_site_aniso_U_33
_atom_site_aniso_U_23
_atom_site_aniso_U_13
_atom_site_aniso_U_12
Pb1 0.0498(2) 0.0461(2) 0.0544(2) -0.02237(13) -0.00109(12) -0.00896(12)
N1 0.062(4) 0.036(3) 0.056(4) -0.022(3) -0.006(3) -0.006(3)
N2 0.050(3) 0.034(3) 0.051(3) -0.021(3) 0.003(3) -0.005(2)
C1 0.085(6) 0.050(5) 0.073(6) -0.028(5) -0.017(5) 0.007(4)
C2 0.106(8) 0.043(5) 0.072(6) -0.031(4) -0.015(5) -0.002(5)
C3 0.100(7) 0.046(5) 0.061(5) -0.028(4) -0.006(5) -0.021(5)
C4 0.066(5) 0.047(4) 0.047(4) -0.012(3) -0.003(4) -0.021(4)
C5 0.067(5) 0.063(5) 0.057(5) -0.017(4) -0.005(4) -0.033(4)
C6 0.050(4) 0.064(5) 0.061(5) -0.016(4) -0.005(4) -0.019(4)
C7 0.047(4) 0.047(4) 0.045(4) -0.008(3) 0.005(3) -0.013(3)
C8 0.051(4) 0.051(5) 0.049(4) -0.008(4) 0.004(3) -0.004(3)
C9 0.061(5) 0.037(4) 0.063(5) -0.018(4) 0.000(4) 0.002(3)
C10 0.062(5) 0.044(4) 0.050(4) -0.017(3) 0.002(3) -0.014(4)
C11 0.048(4) 0.039(4) 0.037(4) -0.009(3) 0.005(3) -0.014(3)
C12 0.053(4) 0.040(4) 0.040(4) -0.013(3) -0.001(3) -0.012(3)
N1' 0.064(4) 0.043(3) 0.049(4) -0.017(3) -0.003(3) -0.014(3)
N2' 0.056(4) 0.046(4) 0.051(4) -0.016(3) -0.003(3) -0.016(3)
C1' 0.079(6) 0.046(4) 0.053(5) -0.019(4) -0.004(4) -0.021(4)
C2' 0.076(5) 0.044(4) 0.056(5) -0.006(4) -0.006(4) -0.023(4)
C3' 0.067(5) 0.046(5) 0.052(5) -0.004(4) -0.002(4) -0.009(4)
C4' 0.048(4) 0.039(4) 0.047(4) -0.011(3) -0.009(3) 0.002(3)
C5' 0.077(6) 0.054(5) 0.042(4) -0.015(4) -0.001(4) -0.005(4)
C6' 0.082(6) 0.051(5) 0.047(4) -0.023(4) -0.012(4) 0.001(4)
C7' 0.057(4) 0.040(4) 0.049(4) -0.019(3) -0.016(3) 0.002(3)
C8' 0.069(5) 0.050(5) 0.063(5) -0.028(4) -0.014(4) -0.004(4)
C9' 0.072(5) 0.038(4) 0.074(6) -0.020(4) -0.017(4) -0.009(4)
C10' 0.069(5) 0.051(5) 0.057(5) -0.015(4) -0.004(4) -0.020(4)
C11' 0.045(4) 0.032(3) 0.049(4) -0.014(3) -0.011(3) 0.002(3)
C12' 0.042(4) 0.039(4) 0.046(4) -0.008(3) -0.011(3) -0.001(3)
N3 0.089(7) 0.130(10) 0.096(8) -0.031(7) 0.011(6) -0.036(7)
O1 0.134(7) 0.064(5) 0.088(5) -0.017(4) -0.011(5) -0.027(5)
O2 0.074(4) 0.055(4) 0.075(4) -0.030(3) -0.005(3) -0.013(3)
O3 0.178(8) 0.045(4) 0.054(4) -0.003(3) -0.026(4) -0.028(4)
S1 0.088(2) 0.065(2) 0.089(2) -0.0265(14) 0.0079(14) -0.0298(13)
C1S 0.114(9) 0.050(5) 0.060(6) -0.019(4) -0.002(6) -0.029(6)
N1S 0.109(8) 0.111(8) 0.100(8) -0.034(6) -0.040(6) -0.036(7)

loop_
_atom_site_label
_atom_site_type_symbol
_atom_site_fract_x
_atom_site_fract_y
_atom_site_fract_z
_atom_site_U_iso_or_equiv
_atom_site_thermal_displace_type
_atom_site_occupancy
_atom_site_calc_flag
_atom_site_refinement_flags
_atom_site_disorder_group
Pb1 Pb 0.06825(3) 0.00074(3) 0.26651(2) 0.04860(13) Uani 1 d . .
N1 N 0.2227(8) 0.1572(7) 0.3154(4) 0.0499(15) Uani 1 d . .
N2 N 0.3634(7) -0.1127(6) 0.2914(4) 0.0442(13) Uani 1 d . .
C1 C 0.1539(13) 0.2865(10) 0.3283(7) 0.070(3) Uani 1 d . .
H1 H 0.0481(13) 0.3311(10) 0.3087(7) 0.084 Uiso 1 calc R .
C2 C 0.2319(14) 0.3595(10) 0.3696(6) 0.072(3) Uani 1 d . .
H2 H 0.1781(14) 0.4493(10) 0.3785(6) 0.086 Uiso 1 calc R .
C3 C 0.3863(13) 0.2972(10) 0.3963(6) 0.065(2) Uani 1 d . .
H3 H 0.4408(13) 0.3451(10) 0.4231(6) 0.078 Uiso 1 calc R .
C4 C 0.4664(10) 0.1588(9) 0.3840(5) 0.052(2) Uani 1 d . .
C5 C 0.6282(11) 0.0863(10) 0.4132(6) 0.059(2) Uani 1 d . .
H5 H 0.6856(11) 0.1301(10) 0.4412(6) 0.071 Uiso 1 calc R .
C6 C 0.6986(10) -0.0464(10) 0.4004(6) 0.058(2) Uani 1 d . .
H6 H 0.8044(10) -0.0927(10) 0.4193(6) 0.069 Uiso 1 calc R .
C7 C 0.6121(9) -0.1162(9) 0.3579(5) 0.047(2) Uani 1 d . .
C8 C 0.6790(10) -0.2538(9) 0.3449(5) 0.054(2) Uani 1 d . .
H8 H 0.7848(10) -0.3021(9) 0.3631(5) 0.064 Uiso 1 calc R .
C9 C 0.5920(10) -0.3187(9) 0.3060(6) 0.055(2) Uani 1 d . .
H9 H 0.6373(10) -0.4097(9) 0.2964(6) 0.067 Uiso 1 calc R .
C10 C 0.4314(10) -0.2433(9) 0.2808(5) 0.051(2) Uani 1 d . .
H10 H 0.3701(10) -0.2877(9) 0.2554(5) 0.061 Uiso 1 calc R .
C11 C 0.4526(9) -0.0490(8) 0.3295(4) 0.0415(15) Uani 1 d . .
C12 C 0.3776(9) 0.0927(8) 0.3434(5) 0.043(2) Uani 1 d . .
N1' N 0.2087(8) 0.1047(7) 0.1165(4) 0.0501(15) Uani 1 d . .
N2' N 0.1154(8) -0.1594(7) 0.1531(4) 0.0497(15) Uani 1 d . .
C1' C 0.2616(11) 0.2287(9) 0.0987(6) 0.057(2) Uani 1 d . .
H1' H 0.2525(11) 0.2749(9) 0.1427(6) 0.068 Uiso 1 calc R .
C2' C 0.3293(11) 0.2936(9) 0.0187(6) 0.059(2) Uani 1 d . .
H2' H 0.3625(11) 0.3817(9) 0.0091(6) 0.070 Uiso 1 calc R .
C3' C 0.3460(11) 0.2249(9) -0.0457(6) 0.058(2) Uani 1 d . .
H3' H 0.3900(11) 0.2663(9) -0.1003(6) 0.070 Uiso 1 calc R .
C4' C 0.2962(9) 0.0921(8) -0.0288(5) 0.046(2) Uani 1 d . .
C5' C 0.3131(11) 0.0145(10) -0.0945(5) 0.059(2) Uani 1 d . .
H5' H 0.3591(11) 0.0522(10) -0.1492(5) 0.071 Uiso 1 calc R .
C6' C 0.2622(11) -0.1121(10) -0.0764(5) 0.060(2) Uani 1 d . .
H6' H 0.2707(11) -0.1592(10) -0.1199(5) 0.072 Uiso 1 calc R .
C7' C 0.1968(9) -0.1758(8) 0.0058(5) 0.049(2) Uani 1 d . .
C8' C 0.1426(11) -0.3079(9) 0.0255(6) 0.059(2) Uani 1 d . .
H8' H 0.1511(11) -0.3583(9) -0.0163(6) 0.071 Uiso 1 calc R .
C9' C 0.0769(11) -0.3617(9) 0.1069(6) 0.060(2) Uani 1 d . .
H9' H 0.0399(11) -0.4487(9) 0.1207(6) 0.072 Uiso 1 calc R .
C10' C 0.0663(11) -0.2856(9) 0.1682(6) 0.058(2) Uani 1 d . .
H10' H 0.0223(11) -0.3245(9) 0.2232(6) 0.069 Uiso 1 calc R .
C11' C 0.1775(9) -0.1040(8) 0.0721(5) 0.043(2) Uani 1 d . .
C12' C 0.2292(9) 0.0350(8) 0.0534(5) 0.044(2) Uani 1 d . .
N3 N 0.1363(12) -0.2753(8) 0.4418(5) 0.104(3) Uani 1 d D .
O1 O 0.1228(12) -0.1346(8) 0.4390(5) 0.095(2) Uani 1 d D .
O2 O 0.0841(8) -0.2807(7) 0.3678(4) 0.065(2) Uani 1 d D .
O3 O 0.2089(11) -0.3808(7) 0.5123(4) 0.092(2) Uani 1 d D .
S1 S -0.4752(4) 0.4384(3) 0.1728(2) 0.0781(7) Uani 1 d . .
C1S C -0.2825(16) 0.3691(11) 0.1949(6) 0.072(3) Uani 1 d . .
N1S N -0.1499(15) 0.3235(13) 0.2093(7) 0.101(3) Uani 1 d . .

loop_
_geom_bond_atom_site_label_1
_geom_bond_atom_site_label_2
_geom_bond_distance
_geom_bond_site_symmetry_2
_geom_bond_publ_flag
Pb1 N2 2.480(6) . yes
Pb1 N1 2.539(6) . yes
Pb1 N1' 2.605(7) . yes
Pb1 N2' 2.672(6) . yes
Pb1 O1 2.713(8) . yes
Pb1 O2 2.721(6) . yes
Pb1 N1S 3.156(13) . yes
N1 C1 1.323(11) . ?
N1 C12 1.358(10) . ?
N2 C10 1.319(10) . ?
N2 C11 1.359(9) . ?
C1 C2 1.396(13) . ?
C2 C3 1.345(14) . ?
C3 C4 1.420(12) . ?
C4 C12 1.398(10) . ?
C4 C5 1.426(12) . ?
C5 C6 1.356(13) . ?
C6 C7 1.431(11) . ?
C7 C8 1.394(12) . ?
C7 C11 1.397(10) . ?
C8 C9 1.362(12) . ?
C9 C10 1.407(11) . ?
C11 C12 1.448(10) . ?
N1' C1' 1.328(10) . ?
N1' C12' 1.354(10) . ?
N2' C10' 1.336(10) . ?
N2' C11' 1.356(10) . ?
C1' C2' 1.385(12) . ?
C2' C3' 1.367(12) . ?
C3' C4' 1.396(12) . ?
C4' C12' 1.391(11) . ?
C4' C5' 1.446(11) . ?
C5' C6' 1.343(13) . ?
C6' C7' 1.402(12) . ?
C7' C8' 1.404(12) . ?
C7' C11' 1.412(10) . ?
C8' C9' 1.370(13) . ?
C9' C10' 1.379(12) . ?
C11' C12' 1.458(10) . ?
N3 O2 1.319(5) . ?
N3 O1 1.336(5) . ?
N3 O3 1.358(5) . ?
S1 C1S 1.627(14) . ?
C1S N1S 1.115(14) . ?
